data_4001703
loop_
_publ_author_name
'Recham, Nadir'
'Rousse, Gwena\"elle'
'Sougrati, Moulay T.'
'Chotard, Jean-No\"el'
'Frayret, Christine'
'Mariyappan, Sathiya'
'Melot, Brent C.'
'Jumas, Jean-Claude'
'Tarascon, Jean-Marie'

_publ_section_title
;
 Preparation and Characterization of a Stable FeSO4 F-Based Framework for
 Alkali Ion Insertion Electrodes
;
_journal_issue 22
_journal_name_full 'Chemistry of Materials'
_journal_page_first 4363
_journal_paper_doi 10.1021/cm302428w
_journal_volume 24
_journal_year 2012
_chemical_formula_iupac 'K2 Co2 S2 O8 F2'
_chemical_formula_sum 'Co2 F2 K2 O8 S2'
_chemical_formula_weight 426.187
_space_group_IT_number 33
_symmetry_cell_setting orthorhombic
_symmetry_space_group_name_Hall 'P 2c -2n'
_symmetry_space_group_name_H-M 'P n a 21'
_cell_angle_alpha 90.00000
_cell_angle_beta 90.00000
_cell_angle_gamma 90.00000
_cell_formula_units_Z 4
_cell_length_a 13.05136(3)
_cell_length_b 6.496875(17)
_cell_length_c 10.71796(3)
_cell_measurement_temperature 295
_cell_volume 908.809(4)
_computing_structure_refinement FULLPROF
_diffrn_ambient_temperature 295
_diffrn_measurement_device_type 11BM
_diffrn_radiation_monochromator Si(111)
_diffrn_radiation_type Synchrotron
_diffrn_radiation_wavelength 0.41311
_diffrn_source '11BM Argonne'
_exptl_crystal_density_diffrn 3.115
_pd_meas_2theta_range_inc 0.001000
_pd_meas_2theta_range_max 15.00000
_pd_meas_2theta_range_min 1.00000
_pd_meas_number_of_points 14001
_pd_proc_2theta_range_inc 0.001000
_pd_proc_2theta_range_max 15.0003
_pd_proc_2theta_range_min 1.0003
_pd_proc_ls_prof_R_factor 7.5041
_pd_proc_ls_prof_wR_expected 4.2381
_pd_proc_ls_prof_wR_factor 12.0956
_pd_proc_wavelength 0.413111
_refine_ls_number_constraints 0
_refine_ls_number_parameters 68
_refine_ls_number_reflns 133
_refine_ls_number_restraints 0
_refine_ls_R_I_factor 2.2305
_cod_data_source_file cm302428w_si_002.cif
_cod_data_source_block KCoSO4F
_cod_original_cell_volume 908.808(4)
_cod_original_formula_sum 'F2 Co2 K2 O8 S2'
_cod_database_code 4001703
_pd_proc_ls_prof_cr_factor 10.3425
_pd_proc_ls_prof_cwr_factor 14.9960
_pd_proc_ls_prof_cwr_expected 5.2544
_pd_proc_ls_prof_chi2 8.1452
_pd_proc_ls_prof_echi2 8.9025

loop_
_symmetry_equiv_pos_as_xyz
x,y,z
-x+1/2,y+1/2,z+1/2
x+1/2,-y+1/2,z
-x,-y,z+1/2

loop_
_atom_site_label
_atom_site_fract_x
_atom_site_fract_y
_atom_site_fract_z
_atom_site_U_iso_or_equiv
_atom_site_occupancy
_atom_site_adp_type
_atom_site_type_symbol
Co1 0.37506(12) 0.4978(5) 0.00000 0.0046(7) 1.00000 Uiso CO
F1 0.2585(10) 0.5267(17) 0.8866(11) 0.0018(17) 1.00000 Uiso F
Co2 0.2513(3) 0.2531(6) 0.2520(6) 0.0046(7) 1.00000 Uiso CO
F2 0.2678(9) 0.5032(18) 0.1413(12) 0.0018(17) 1.00000 Uiso F
S1 0.5065(6) 0.3359(6) 0.2563(9) 0.0032(11) 1.00000 Uiso S
O11 0.4894(12) 0.4642(18) 0.1527(11) 0.0048(11) 1.00000 Uiso O
O12 0.5192(11) 0.487(2) 0.3611(9) 0.0048(11) 1.00000 Uiso O
O13 0.4096(9) 0.2118(17) 0.2687(11) 0.0048(11) 1.00000 Uiso O
O14 0.5903(9) 0.202(2) 0.2227(14) 0.0048(11) 1.00000 Uiso O
S2 0.1788(3) 0.4949(14) 0.5025(9) 0.0032(11) 1.00000 Uiso S
O21 0.1031(9) 0.3281(16) 0.5264(11) 0.0048(11) 1.00000 Uiso O
O22 0.1200(9) 0.6820(18) 0.4834(13) 0.0048(11) 1.00000 Uiso O
O23 0.2398(10) 0.543(2) 0.6110(15) 0.0048(11) 1.00000 Uiso O
O24 0.2538(11) 0.457(2) 0.3930(15) 0.0048(11) 1.00000 Uiso O
K1 0.3720(3) 0.7686(6) 0.2970(5) 0.0207(11) 1.00000 Uiso K
K2 0.1064(3) 0.6955(5) 0.0562(5) 0.0207(11) 1.00000 Uiso K

loop_
_atom_type_symbol
_atom_type_scat_Cromer_Mann_a1
_atom_type_scat_Cromer_Mann_b1
_atom_type_scat_Cromer_Mann_a2
_atom_type_scat_Cromer_Mann_b2
_atom_type_scat_Cromer_Mann_a3
_atom_type_scat_Cromer_Mann_b3
_atom_type_scat_Cromer_Mann_a4
_atom_type_scat_Cromer_Mann_b4
_atom_type_scat_Cromer_Mann_c
_atom_type_scat_dispersion_real
_atom_type_scat_dispersion_imag
_atom_type_scat_source
co 12.28410 4.27910 7.34090 0.27840 4.00340 13.53590 2.34880 71.16920 1.01180 0.25600 0.63000 International_Tables_for_Crystallography_Vol.C(1991)_Tables_6.1.1.4_and_6.1.1.5
f 3.53920 10.28250 2.64120 4.29440 1.51700 0.26150 1.02430 26.14760 0.27760 0.00600 0.00600 International_Tables_for_Crystallography_Vol.C(1991)_Tables_6.1.1.4_and_6.1.1.5
s 6.90530 1.46790 5.20340 22.21510 1.43790 0.25360 1.58630 56.17200 0.86690 0.06800 0.07600 International_Tables_for_Crystallography_Vol.C(1991)_Tables_6.1.1.4_and_6.1.1.5
o 3.04850 13.27710 2.28680 5.70110 1.54630 0.32390 0.86700 32.90890 0.25080 0.00300 0.00400 International_Tables_for_Crystallography_Vol.C(1991)_Tables_6.1.1.4_and_6.1.1.5
k 8.21860 12.79490 7.43980 0.77480 1.05190 213.18700 0.86590 41.68410 1.42280 0.11800 0.15600 International_Tables_for_Crystallography_Vol.C(1991)_Tables_6.1.1.4_and_6.1.1.5
